data_8102639
loop_
_publ_author_name
'Li-Hui Zhang'
'Jin Yang'

_publ_section_title
;
 Crystal structure of
 3,3'-(butane-1,4-diyl)bis(2-ethylbenzimidazole)-1-ium-(m6-oxo)-dodecakis(m2-oxo)-hexaoxohexamolybdenum(VI),
 [C22H28N4][Mo6O19]
;
_journal_issue 1
_journal_name_full 'Zeitschrift f\"ur Kristallographie - New Crystal Structures'
_journal_page_first 201
_journal_volume 225
_journal_year 2010
_chemical_formula_moiety 'C22 H28 N4, Mo6 O19'
_chemical_formula_sum 'C22 H28 Mo6 N4 O19'
_chemical_formula_weight 1228.12
_chemical_melting_point ?
_chemical_name_common
;
Bis[3,3'-(butane-1,4-diyl)bis(2-ethylbenzimidazole)-1-ium] 
hexamolybdate(VI)
;
_chemical_name_systematic
;
Bis[3,3'-(butane-1,4-diyl)bis(2-ethylbenzimidazole)-1-ium] hexamolybdate(VI)
;
_space_group_IT_number 2
_symmetry_cell_setting triclinic
_symmetry_space_group_name_Hall '-P 1'
_symmetry_space_group_name_H-M 'P -1'
_atom_sites_solution_hydrogens geom
_atom_sites_solution_primary direct
_atom_sites_solution_secondary difmap
_audit_creation_method SHELXL-97
_cell_angle_alpha 100.267(7)
_cell_angle_beta 96.232(7)
_cell_angle_gamma 107.605(8)
_cell_formula_units_Z 1
_cell_length_a 7.8136(8)
_cell_length_b 10.4120(9)
_cell_length_c 10.8054(9)
_cell_measurement_reflns_used 3711
_cell_measurement_temperature 293(2)
_cell_measurement_theta_max 26
_cell_measurement_theta_min 2
_cell_volume 812.02(14)
_computing_cell_refinement CrysAlis
_computing_data_collection 'CrysAlis [4]'
_computing_data_reduction CrysAlis
_computing_structure_refinement 'SHELXL-97 [6]'
_computing_structure_solution 'SHELXS-97 [5]'
_diffrn_ambient_temperature 293(2)
_diffrn_detector_area_resol_mean 10.0
_diffrn_measured_fraction_theta_full 0.993
_diffrn_measured_fraction_theta_max 0.833
_diffrn_measurement_device_type 'Oxford Diffraction Gemini R Ultra'
_diffrn_measurement_method '\w scan'
_diffrn_radiation_monochromator graphite
_diffrn_radiation_source 'fine-focus sealed tube'
_diffrn_radiation_type MoK\a
_diffrn_radiation_wavelength 0.71073
_diffrn_reflns_av_R_equivalents 0.0201
_diffrn_reflns_av_sigmaI/netI 0.0542
_diffrn_reflns_limit_h_max 9
_diffrn_reflns_limit_h_min -8
_diffrn_reflns_limit_k_max 13
_diffrn_reflns_limit_k_min -12
_diffrn_reflns_limit_l_max 13
_diffrn_reflns_limit_l_min -12
_diffrn_reflns_number 5807
_diffrn_reflns_theta_full 25.00
_diffrn_reflns_theta_max 29.33
_diffrn_reflns_theta_min 3.17
_exptl_absorpt_coefficient_mu 2.336
_exptl_absorpt_correction_T_max 0.890
_exptl_absorpt_correction_T_min 0.765
_exptl_absorpt_correction_type empirical
_exptl_absorpt_process_details
;
Oxford Diffraction: CrysAlis [4].
;
_exptl_crystal_colour Green
_exptl_crystal_density_diffrn 2.511
_exptl_crystal_density_method 'not measured'
_exptl_crystal_description block
_exptl_crystal_F_000 592
_exptl_crystal_size_max 0.20
_exptl_crystal_size_mid 0.10
_exptl_crystal_size_min 0.05
_refine_diff_density_max 0.424
_refine_diff_density_min -0.490
_refine_diff_density_rms 0.096
_refine_ls_extinction_method none
_refine_ls_goodness_of_fit_ref 0.836
_refine_ls_hydrogen_treatment constr
_refine_ls_matrix_type full
_refine_ls_number_parameters 232
_refine_ls_number_reflns 3711
_refine_ls_number_restraints 0
_refine_ls_restrained_S_all 0.836
_refine_ls_R_factor_all 0.0400
_refine_ls_R_factor_gt 0.0260
_refine_ls_shift/su_max 0.001
_refine_ls_shift/su_mean 0.000
_refine_ls_structure_factor_coef Fsqd
_refine_ls_weighting_details 'calc w=1/[\s^2^(Fo^2^)+(0.0178P)^2^+0.0000P] where P=(Fo^2^+2Fc^2^)/3'
_refine_ls_weighting_scheme calc
_refine_ls_wR_factor_gt 0.0451
_refine_ls_wR_factor_ref 0.0467
_reflns_number_gt 2735
_reflns_number_total 3711
_reflns_threshold_expression >2sigma(I)
_cod_data_source_file 1267-2883.cff
_cod_data_source_block a
_cod_depositor_comments
;
The following automatic conversions were performed:

'_chemical_melting_point' value 'not measured' was changed to '?' -
the value is undefined or not given.

Automatic conversion script
Id: cif_fix_values 1569 2011-02-09 13:29:24Z adriana 
;
_cod_original_cell_volume 812.02(13)
_cod_database_code 8102639

loop_
_symmetry_equiv_pos_as_xyz
'x, y, z'
'-x, -y, -z'

loop_
_atom_site_label
_atom_site_type_symbol
_atom_site_fract_x
_atom_site_fract_y
_atom_site_fract_z
_atom_site_U_iso_or_equiv
_atom_site_adp_type
_atom_site_occupancy
_atom_site_symmetry_multiplicity
_atom_site_calc_flag
_atom_site_refinement_flags
_atom_site_disorder_assembly
_atom_site_disorder_group
Mo1 Mo 0.91195(4) 0.47399(3) 0.69437(2) 0.03249(9) Uani 1 1 d . . .
Mo2 Mo 1.30294(4) 0.58486(3) 0.59858(3) 0.03101(9) Uani 1 1 d . . .
Mo3 Mo 1.01695(4) 0.27887(3) 0.46199(3) 0.02787(8) Uani 1 1 d . . .
C1 C 0.4195(6) 1.0998(4) -0.4028(3) 0.0577(12) Uani 1 1 d . . .
H1A H 0.4389 1.1488 -0.4701 0.087 Uiso 1 1 calc R . .
H1B H 0.3294 1.0103 -0.4360 0.087 Uiso 1 1 calc R . .
H1C H 0.5319 1.0891 -0.3687 0.087 Uiso 1 1 calc R . .
C2 C 0.3548(6) 1.1794(4) -0.2993(3) 0.0547(11) Uani 1 1 d . . .
H2A H 0.4449 1.2707 -0.2692 0.066 Uiso 1 1 calc R . .
H2B H 0.2427 1.1909 -0.3356 0.066 Uiso 1 1 calc R . .
C3 C 0.3214(4) 1.1161(4) -0.1888(3) 0.0315(8) Uani 1 1 d . . .
C4 C 0.2660(4) 0.9639(3) -0.0657(3) 0.0266(7) Uani 1 1 d . . .
C5 C 0.2333(5) 0.8468(4) -0.0162(3) 0.0350(8) Uani 1 1 d . . .
H5 H 0.2370 0.7638 -0.0627 0.042 Uiso 1 1 calc R . .
C6 C 0.1950(5) 0.8602(4) 0.1057(3) 0.0424(9) Uani 1 1 d . . .
H6 H 0.1732 0.7843 0.1433 0.051 Uiso 1 1 calc R . .
C7 C 0.1880(5) 0.9851(4) 0.1746(3) 0.0439(10) Uani 1 1 d . . .
H7 H 0.1615 0.9897 0.2568 0.053 Uiso 1 1 calc R . .
C8 C 0.2187(5) 1.1010(4) 0.1253(3) 0.0364(9) Uani 1 1 d . . .
H8 H 0.2131 1.1835 0.1716 0.044 Uiso 1 1 calc R . .
C9 C 0.2589(4) 1.0884(3) 0.0022(3) 0.0268(7) Uani 1 1 d . . .
C10 C 0.3022(5) 1.3268(3) -0.0469(3) 0.0381(9) Uani 1 1 d . . .
H10A H 0.2311 1.3394 0.0197 0.046 Uiso 1 1 calc R . .
H10B H 0.2477 1.3485 -0.1220 0.046 Uiso 1 1 calc R . .
C11 C 0.4941(4) 1.4252(3) -0.0032(3) 0.0334(8) Uani 1 1 d . . .
H11A H 0.5709 1.4006 -0.0616 0.040 Uiso 1 1 calc R . .
H11B H 0.5402 1.4160 0.0806 0.040 Uiso 1 1 calc R . .
N1 N 0.3062(4) 0.9873(3) -0.1838(2) 0.0298(6) Uani 1 1 d . . .
H1 H 0.3191 0.9270 -0.2444 0.036 Uiso 1 1 calc R . .
N2 N 0.2946(4) 1.1815(3) -0.0773(2) 0.0289(6) Uani 1 1 d . . .
O1 O 0.9396(3) 0.2958(2) 0.62318(18) 0.0323(5) Uani 1 1 d . . .
O2 O 0.8489(4) 0.4531(3) 0.8350(2) 0.0507(7) Uani 1 1 d . . .
O3 O 0.9197(3) 0.6563(2) 0.69158(18) 0.0282(5) Uani 1 1 d . . .
O4 O 1.1731(3) 0.5422(2) 0.73597(18) 0.0332(6) Uani 1 1 d . . .
O5 O 1.0000 0.5000 0.5000 0.0203(6) Uani 1 2 d S . .
O6 O 1.2332(3) 0.7488(2) 0.61588(18) 0.0283(5) Uani 1 1 d . . .
O7 O 1.5192(3) 0.6451(3) 0.6732(2) 0.0524(8) Uani 1 1 d . . .
O8 O 1.3147(3) 0.5920(2) 0.42341(19) 0.0315(5) Uani 1 1 d . . .
O9 O 1.2556(3) 0.3877(2) 0.54514(18) 0.0309(5) Uani 1 1 d . . .
O10 O 1.0244(3) 0.1172(2) 0.4276(2) 0.0402(6) Uani 1 1 d . . .

loop_
_atom_site_aniso_label
_atom_site_aniso_U_11
_atom_site_aniso_U_22
_atom_site_aniso_U_33
_atom_site_aniso_U_23
_atom_site_aniso_U_13
_atom_site_aniso_U_12
Mo1 0.0414(2) 0.03086(19) 0.02698(15) 0.00780(12) 0.01549(12) 0.01035(15)
Mo2 0.01961(16) 0.02667(18) 0.03950(17) -0.00436(13) -0.00109(12) 0.00597(13)
Mo3 0.03124(18) 0.01701(16) 0.03356(15) 0.00096(11) 0.00300(12) 0.00892(13)
C1 0.068(3) 0.050(3) 0.047(2) 0.013(2) 0.019(2) 0.003(2)
C2 0.076(3) 0.041(3) 0.047(2) 0.0171(19) 0.012(2) 0.015(2)
C3 0.030(2) 0.024(2) 0.0372(19) 0.0071(15) 0.0002(14) 0.0055(16)
C4 0.0239(18) 0.0197(18) 0.0308(17) 0.0012(14) -0.0014(13) 0.0041(15)
C5 0.032(2) 0.024(2) 0.044(2) 0.0049(15) -0.0007(15) 0.0065(17)
C6 0.043(2) 0.041(2) 0.044(2) 0.0207(18) 0.0055(17) 0.010(2)
C7 0.037(2) 0.056(3) 0.037(2) 0.0078(19) 0.0109(16) 0.012(2)
C8 0.031(2) 0.034(2) 0.0345(19) -0.0067(16) 0.0035(15) 0.0049(17)
C9 0.0193(17) 0.0193(18) 0.0348(18) -0.0001(14) -0.0016(13) 0.0017(14)
C10 0.036(2) 0.020(2) 0.056(2) 0.0018(16) 0.0064(16) 0.0107(18)
C11 0.029(2) 0.0177(19) 0.046(2) -0.0008(15) 0.0018(15) 0.0024(16)
N1 0.0363(17) 0.0198(16) 0.0288(14) -0.0025(11) 0.0021(12) 0.0084(13)
N2 0.0297(16) 0.0153(15) 0.0358(15) -0.0020(12) 0.0020(11) 0.0046(12)
O1 0.0451(15) 0.0232(13) 0.0312(12) 0.0093(9) 0.0121(10) 0.0113(12)
O2 0.071(2) 0.0515(19) 0.0371(13) 0.0173(12) 0.0282(12) 0.0207(16)
O3 0.0279(13) 0.0254(13) 0.0293(11) -0.0026(9) 0.0079(9) 0.0099(11)
O4 0.0319(14) 0.0394(15) 0.0267(11) 0.0000(10) 0.0003(9) 0.0155(12)
O5 0.0209(16) 0.0182(17) 0.0200(14) 0.0022(11) 0.0057(11) 0.0045(13)
O6 0.0228(12) 0.0191(13) 0.0345(12) -0.0036(9) 0.0030(9) 0.0008(10)
O7 0.0281(15) 0.0544(19) 0.0582(16) -0.0198(13) -0.0079(11) 0.0136(14)
O8 0.0249(13) 0.0271(14) 0.0389(12) 0.0017(10) 0.0132(9) 0.0039(11)
O9 0.0294(13) 0.0285(14) 0.0345(12) 0.0016(10) 0.0015(9) 0.0136(11)
O10 0.0525(17) 0.0225(14) 0.0475(14) 0.0048(10) 0.0080(11) 0.0172(12)

loop_
_atom_type_symbol
_atom_type_description
_atom_type_scat_dispersion_real
_atom_type_scat_dispersion_imag
_atom_type_scat_source
C C 0.0033 0.0016 'International Tables Vol C Tables 4.2.6.8 and 6.1.1.4'
H H 0.0000 0.0000 'International Tables Vol C Tables 4.2.6.8 and 6.1.1.4'
N N 0.0061 0.0033 'International Tables Vol C Tables 4.2.6.8 and 6.1.1.4'
O O 0.0106 0.0060 'International Tables Vol C Tables 4.2.6.8 and 6.1.1.4'
Cu Cu 0.3201 1.2651 'International Tables Vol C Tables 4.2.6.8 and 6.1.1.4'
Mo Mo -1.6832 0.6857 'International Tables Vol C Tables 4.2.6.8 and 6.1.1.4'

loop_
_geom_angle_atom_site_label_1
_geom_angle_atom_site_label_2
_geom_angle_atom_site_label_3
_geom_angle
_geom_angle_site_symmetry_1
_geom_angle_site_symmetry_3
_geom_angle_publ_flag
O2 Mo1 O3 103.29(11) . . ?
O2 Mo1 O4 103.02(11) . . ?
O3 Mo1 O4 87.95(9) . . ?
O2 Mo1 O8 103.81(12) . 2_766 ?
O3 Mo1 O8 88.63(9) . 2_766 ?
O4 Mo1 O8 153.03(9) . 2_766 ?
O2 Mo1 O1 102.97(11) . . ?
O3 Mo1 O1 153.73(9) . . ?
O4 Mo1 O1 85.72(9) . . ?
O8 Mo1 O1 85.62(9) 2_766 . ?
O2 Mo1 O5 179.22(9) . . ?
O3 Mo1 O5 77.48(6) . . ?
O4 Mo1 O5 76.81(6) . . ?
O8 Mo1 O5 76.33(6) 2_766 . ?
O1 Mo1 O5 76.26(6) . . ?
O7 Mo2 O8 105.19(11) . . ?
O7 Mo2 O6 102.95(11) . . ?
O8 Mo2 O6 87.73(9) . . ?
O7 Mo2 O4 101.89(11) . . ?
O8 Mo2 O4 152.91(9) . . ?
O6 Mo2 O4 86.99(9) . . ?
O7 Mo2 O9 103.62(11) . . ?
O8 Mo2 O9 86.65(9) . . ?
O6 Mo2 O9 153.40(9) . . ?
O4 Mo2 O9 86.28(9) . . ?
O7 Mo2 O5 178.47(10) . . ?
O8 Mo2 O5 76.33(6) . . ?
O6 Mo2 O5 77.10(6) . . ?
O4 Mo2 O5 76.58(6) . . ?
O9 Mo2 O5 76.31(6) . . ?
O10 Mo3 O9 104.40(10) . . ?
O10 Mo3 O1 104.36(11) . . ?
O9 Mo3 O1 88.86(9) . . ?
O10 Mo3 O6 101.46(10) . 2_766 ?
O9 Mo3 O6 153.95(9) . 2_766 ?
O1 Mo3 O6 87.74(9) . 2_766 ?
O10 Mo3 O3 101.84(10) . 2_766 ?
O9 Mo3 O3 87.50(9) . 2_766 ?
O1 Mo3 O3 153.64(9) . 2_766 ?
O6 Mo3 O3 84.22(9) 2_766 2_766 ?
O10 Mo3 O5 177.41(7) . . ?
O9 Mo3 O5 77.37(6) . . ?
O1 Mo3 O5 77.47(7) . . ?
O6 Mo3 O5 76.68(6) 2_766 . ?
O3 Mo3 O5 76.25(6) 2_766 . ?
C2 C1 H1A 109.5 . . ?
C2 C1 H1B 109.5 . . ?
H1A C1 H1B 109.5 . . ?
C2 C1 H1C 109.5 . . ?
H1A C1 H1C 109.5 . . ?
H1B C1 H1C 109.5 . . ?
C3 C2 C1 115.2(3) . . ?
C3 C2 H2A 108.5 . . ?
C1 C2 H2A 108.5 . . ?
C3 C2 H2B 108.5 . . ?
C1 C2 H2B 108.5 . . ?
H2A C2 H2B 107.5 . . ?
N1 C3 N2 109.3(3) . . ?
N1 C3 C2 126.5(3) . . ?
N2 C3 C2 124.2(3) . . ?
C5 C4 C9 122.5(3) . . ?
C5 C4 N1 131.7(3) . . ?
C9 C4 N1 105.7(3) . . ?
C6 C5 C4 116.2(3) . . ?
C6 C5 H5 121.9 . . ?
C4 C5 H5 121.9 . . ?
C5 C6 C7 121.5(4) . . ?
C5 C6 H6 119.2 . . ?
C7 C6 H6 119.2 . . ?
C8 C7 C6 122.4(3) . . ?
C8 C7 H7 118.8 . . ?
C6 C7 H7 118.8 . . ?
C7 C8 C9 116.3(3) . . ?
C7 C8 H8 121.8 . . ?
C9 C8 H8 121.8 . . ?
C4 C9 C8 121.0(3) . . ?
C4 C9 N2 106.9(3) . . ?
C8 C9 N2 132.1(3) . . ?
N2 C10 C11 112.5(3) . . ?
N2 C10 H10A 109.1 . . ?
C11 C10 H10A 109.1 . . ?
N2 C10 H10B 109.1 . . ?
C11 C10 H10B 109.1 . . ?
H10A C10 H10B 107.8 . . ?
C10 C11 C11 112.4(3) . 2_685 ?
C10 C11 H11A 109.1 . . ?
C11 C11 H11A 109.1 2_685 . ?
C10 C11 H11B 109.1 . . ?
C11 C11 H11B 109.1 2_685 . ?
H11A C11 H11B 107.8 . . ?
C3 N1 C4 109.8(2) . . ?
C3 N1 H1 125.1 . . ?
C4 N1 H1 125.1 . . ?
C3 N2 C9 108.3(3) . . ?
C3 N2 C10 124.9(3) . . ?
C9 N2 C10 126.8(3) . . ?
Mo3 O1 Mo1 116.07(11) . . ?
Mo1 O3 Mo3 116.42(9) . 2_766 ?
Mo1 O4 Mo2 116.62(10) . . ?
Mo3 O5 Mo3 180.0 . 2_766 ?
Mo3 O5 Mo1 89.816(13) . 2_766 ?
Mo3 O5 Mo1 90.184(13) 2_766 2_766 ?
Mo3 O5 Mo1 90.184(13) . . ?
Mo3 O5 Mo1 89.816(12) 2_766 . ?
Mo1 O5 Mo1 180.0 2_766 . ?
Mo3 O5 Mo2 89.499(14) . . ?
Mo3 O5 Mo2 90.501(14) 2_766 . ?
Mo1 O5 Mo2 90.083(14) 2_766 . ?
Mo1 O5 Mo2 89.917(14) . . ?
Mo3 O5 Mo2 90.501(14) . 2_766 ?
Mo3 O5 Mo2 89.499(14) 2_766 2_766 ?
Mo1 O5 Mo2 89.917(14) 2_766 2_766 ?
Mo1 O5 Mo2 90.083(14) . 2_766 ?
Mo2 O5 Mo2 180.000(8) . 2_766 ?
Mo2 O6 Mo3 115.67(10) . 2_766 ?
Mo2 O8 Mo1 117.24(11) . 2_766 ?
Mo3 O9 Mo2 116.81(10) . . ?

loop_
_geom_bond_atom_site_label_1
_geom_bond_atom_site_label_2
_geom_bond_distance
_geom_bond_site_symmetry_2
_geom_bond_publ_flag
Mo1 O2 1.677(2) . ?
Mo1 O3 1.886(2) . ?
Mo1 O4 1.919(2) . ?
Mo1 O8 1.921(2) 2_766 ?
Mo1 O1 1.962(2) . ?
Mo1 O5 2.3155(3) . ?
Mo2 O7 1.668(2) . ?
Mo2 O8 1.918(2) . ?
Mo2 O6 1.928(2) . ?
Mo2 O4 1.928(2) . ?
Mo2 O9 1.939(2) . ?
Mo2 O5 2.3174(4) . ?
Mo3 O10 1.678(2) . ?
Mo3 O9 1.888(2) . ?
Mo3 O1 1.901(2) . ?
Mo3 O6 1.957(2) 2_766 ?
Mo3 O3 1.957(2) 2_766 ?
Mo3 O5 2.3123(3) . ?
C1 C2 1.497(5) . ?
C1 H1A 0.9600 . ?
C1 H1B 0.9600 . ?
C1 H1C 0.9600 . ?
C2 C3 1.475(5) . ?
C2 H2A 0.9700 . ?
C2 H2B 0.9700 . ?
C3 N1 1.321(4) . ?
C3 N2 1.345(4) . ?
C4 C5 1.382(5) . ?
C4 C9 1.392(4) . ?
C4 N1 1.392(4) . ?
C5 C6 1.375(5) . ?
C5 H5 0.9300 . ?
C6 C7 1.398(5) . ?
C6 H6 0.9300 . ?
C7 C8 1.371(5) . ?
C7 H7 0.9300 . ?
C8 C9 1.392(4) . ?
C8 H8 0.9300 . ?
C9 N2 1.393(4) . ?
C10 N2 1.471(4) . ?
C10 C11 1.505(4) . ?
C10 H10A 0.9700 . ?
C10 H10B 0.9700 . ?
C11 C11 1.520(6) 2_685 ?
C11 H11A 0.9700 . ?
C11 H11B 0.9700 . ?
N1 H1 0.8600 . ?
O3 Mo3 1.957(2) 2_766 ?
O5 Mo3 2.3123(3) 2_766 ?
O5 Mo1 2.3155(3) 2_766 ?
O5 Mo2 2.3174(4) 2_766 ?
O6 Mo3 1.957(2) 2_766 ?
O8 Mo1 1.921(2) 2_766 ?

loop_
_geom_torsion_atom_site_label_1
_geom_torsion_atom_site_label_2
_geom_torsion_atom_site_label_3
_geom_torsion_atom_site_label_4
_geom_torsion
_geom_torsion_site_symmetry_1
_geom_torsion_site_symmetry_2
_geom_torsion_site_symmetry_3
_geom_torsion_site_symmetry_4
_geom_torsion_publ_flag
C1 C2 C3 N1 -15.0(6) . . . . ?
C1 C2 C3 N2 167.7(3) . . . . ?
C9 C4 C5 C6 -0.8(5) . . . . ?
N1 C4 C5 C6 -179.2(3) . . . . ?
C4 C5 C6 C7 0.6(5) . . . . ?
C5 C6 C7 C8 0.0(6) . . . . ?
C6 C7 C8 C9 -0.4(5) . . . . ?
C5 C4 C9 C8 0.4(5) . . . . ?
N1 C4 C9 C8 179.1(3) . . . . ?
C5 C4 C9 N2 -178.7(3) . . . . ?
N1 C4 C9 N2 0.0(3) . . . . ?
C7 C8 C9 C4 0.2(5) . . . . ?
C7 C8 C9 N2 179.0(3) . . . . ?
N2 C10 C11 C11 168.8(3) . . . 2_685 ?
N2 C3 N1 C4 0.6(4) . . . . ?
C2 C3 N1 C4 -177.1(3) . . . . ?
C5 C4 N1 C3 178.2(3) . . . . ?
C9 C4 N1 C3 -0.4(3) . . . . ?
N1 C3 N2 C9 -0.5(4) . . . . ?
C2 C3 N2 C9 177.2(3) . . . . ?
N1 C3 N2 C10 179.5(3) . . . . ?
C2 C3 N2 C10 -2.7(5) . . . . ?
C4 C9 N2 C3 0.3(3) . . . . ?
C8 C9 N2 C3 -178.6(3) . . . . ?
C4 C9 N2 C10 -179.8(3) . . . . ?
C8 C9 N2 C10 1.3(5) . . . . ?
C11 C10 N2 C3 -82.6(4) . . . . ?
C11 C10 N2 C9 97.5(4) . . . . ?
O10 Mo3 O1 Mo1 -179.30(12) . . . . ?
O9 Mo3 O1 Mo1 76.13(12) . . . . ?
O6 Mo3 O1 Mo1 -78.04(12) 2_766 . . . ?
O3 Mo3 O1 Mo1 -5.9(3) 2_766 . . . ?
O5 Mo3 O1 Mo1 -1.18(9) . . . . ?
O2 Mo1 O1 Mo3 -178.66(13) . . . . ?
O3 Mo1 O1 Mo3 0.3(3) . . . . ?
O4 Mo1 O1 Mo3 -76.27(12) . . . . ?
O8 Mo1 O1 Mo3 78.16(12) 2_766 . . . ?
O5 Mo1 O1 Mo3 1.19(9) . . . . ?
O2 Mo1 O3 Mo3 -178.45(13) . . . 2_766 ?
O4 Mo1 O3 Mo3 78.66(11) . . . 2_766 ?
O8 Mo1 O3 Mo3 -74.58(11) 2_766 . . 2_766 ?
O1 Mo1 O3 Mo3 2.6(3) . . . 2_766 ?
O5 Mo1 O3 Mo3 1.71(8) . . . 2_766 ?
O2 Mo1 O4 Mo2 -178.61(13) . . . . ?
O3 Mo1 O4 Mo2 -75.44(12) . . . . ?
O8 Mo1 O4 Mo2 7.5(3) 2_766 . . . ?
O1 Mo1 O4 Mo2 79.05(12) . . . . ?
O5 Mo1 O4 Mo2 2.18(9) . . . . ?
O7 Mo2 O4 Mo1 177.88(13) . . . . ?
O8 Mo2 O4 Mo1 -3.8(3) . . . . ?
O6 Mo2 O4 Mo1 75.27(12) . . . . ?
O9 Mo2 O4 Mo1 -78.97(12) . . . . ?
O5 Mo2 O4 Mo1 -2.18(9) . . . . ?
O10 Mo3 O5 Mo3 24(100) . . . 2_766 ?
O9 Mo3 O5 Mo3 157(100) . . . 2_766 ?
O1 Mo3 O5 Mo3 -111(100) . . . 2_766 ?
O6 Mo3 O5 Mo3 -20(100) 2_766 . . 2_766 ?
O3 Mo3 O5 Mo3 67(100) 2_766 . . 2_766 ?
O10 Mo3 O5 Mo1 -44(2) . . . 2_766 ?
O9 Mo3 O5 Mo1 89.25(7) . . . 2_766 ?
O1 Mo3 O5 Mo1 -179.10(7) . . . 2_766 ?
O6 Mo3 O5 Mo1 -88.47(6) 2_766 . . 2_766 ?
O3 Mo3 O5 Mo1 -1.26(6) 2_766 . . 2_766 ?
O10 Mo3 O5 Mo1 136(2) . . . . ?
O9 Mo3 O5 Mo1 -90.75(7) . . . . ?
O1 Mo3 O5 Mo1 0.90(7) . . . . ?
O6 Mo3 O5 Mo1 91.53(6) 2_766 . . . ?
O3 Mo3 O5 Mo1 178.74(6) 2_766 . . . ?
O10 Mo3 O5 Mo2 -134(2) . . . . ?
O9 Mo3 O5 Mo2 -0.84(7) . . . . ?
O1 Mo3 O5 Mo2 90.81(7) . . . . ?
O6 Mo3 O5 Mo2 -178.55(6) 2_766 . . . ?
O3 Mo3 O5 Mo2 -91.34(6) 2_766 . . . ?
O10 Mo3 O5 Mo2 46(2) . . . 2_766 ?
O9 Mo3 O5 Mo2 179.16(7) . . . 2_766 ?
O1 Mo3 O5 Mo2 -89.19(7) . . . 2_766 ?
O6 Mo3 O5 Mo2 1.45(6) 2_766 . . 2_766 ?
O3 Mo3 O5 Mo2 88.66(6) 2_766 . . 2_766 ?
O2 Mo1 O5 Mo3 10(7) . . . . ?
O3 Mo1 O5 Mo3 178.70(6) . . . . ?
O4 Mo1 O5 Mo3 87.88(7) . . . . ?
O8 Mo1 O5 Mo3 -89.65(7) 2_766 . . . ?
O1 Mo1 O5 Mo3 -0.88(7) . . . . ?
O2 Mo1 O5 Mo3 -170(7) . . . 2_766 ?
O3 Mo1 O5 Mo3 -1.30(6) . . . 2_766 ?
O4 Mo1 O5 Mo3 -92.12(7) . . . 2_766 ?
O8 Mo1 O5 Mo3 90.35(7) 2_766 . . 2_766 ?
O1 Mo1 O5 Mo3 179.12(7) . . . 2_766 ?
O2 Mo1 O5 Mo1 -172(100) . . . 2_766 ?
O3 Mo1 O5 Mo1 -4(100) . . . 2_766 ?
O4 Mo1 O5 Mo1 -94(100) . . . 2_766 ?
O8 Mo1 O5 Mo1 88(100) 2_766 . . 2_766 ?
O1 Mo1 O5 Mo1 177(100) . . . 2_766 ?
O2 Mo1 O5 Mo2 -79(7) . . . . ?
O3 Mo1 O5 Mo2 89.20(6) . . . . ?
O4 Mo1 O5 Mo2 -1.62(7) . . . . ?
O8 Mo1 O5 Mo2 -179.15(7) 2_766 . . . ?
O1 Mo1 O5 Mo2 -90.37(7) . . . . ?
O2 Mo1 O5 Mo2 101(7) . . . 2_766 ?
O3 Mo1 O5 Mo2 -90.80(6) . . . 2_766 ?
O4 Mo1 O5 Mo2 178.38(7) . . . 2_766 ?
O8 Mo1 O5 Mo2 0.85(7) 2_766 . . 2_766 ?
O1 Mo1 O5 Mo2 89.63(7) . . . 2_766 ?
O7 Mo2 O5 Mo3 -86(3) . . . . ?
O8 Mo2 O5 Mo3 90.67(7) . . . . ?
O6 Mo2 O5 Mo3 -178.53(6) . . . . ?
O4 Mo2 O5 Mo3 -88.57(7) . . . . ?
O9 Mo2 O5 Mo3 0.82(6) . . . . ?
O7 Mo2 O5 Mo3 94(3) . . . 2_766 ?
O8 Mo2 O5 Mo3 -89.33(7) . . . 2_766 ?
O6 Mo2 O5 Mo3 1.47(6) . . . 2_766 ?
O4 Mo2 O5 Mo3 91.43(7) . . . 2_766 ?
O9 Mo2 O5 Mo3 -179.18(6) . . . 2_766 ?
O7 Mo2 O5 Mo1 -176(47) . . . 2_766 ?
O8 Mo2 O5 Mo1 0.85(7) . . . 2_766 ?
O6 Mo2 O5 Mo1 91.65(6) . . . 2_766 ?
O4 Mo2 O5 Mo1 -178.39(7) . . . 2_766 ?
O9 Mo2 O5 Mo1 -88.99(7) . . . 2_766 ?
O7 Mo2 O5 Mo1 4(3) . . . . ?
O8 Mo2 O5 Mo1 -179.15(7) . . . . ?
O6 Mo2 O5 Mo1 -88.35(6) . . . . ?
O4 Mo2 O5 Mo1 1.61(7) . . . . ?
O9 Mo2 O5 Mo1 91.01(7) . . . . ?
O7 Mo2 O5 Mo2 -170(100) . . . 2_766 ?
O8 Mo2 O5 Mo2 7(100) . . . 2_766 ?
O6 Mo2 O5 Mo2 98(100) . . . 2_766 ?
O4 Mo2 O5 Mo2 -172(100) . . . 2_766 ?
O9 Mo2 O5 Mo2 -83(100) . . . 2_766 ?
O7 Mo2 O6 Mo3 179.64(13) . . . 2_766 ?
O8 Mo2 O6 Mo3 74.57(12) . . . 2_766 ?
O4 Mo2 O6 Mo3 -78.85(12) . . . 2_766 ?
O9 Mo2 O6 Mo3 -3.3(3) . . . 2_766 ?
O5 Mo2 O6 Mo3 -1.93(8) . . . 2_766 ?
O7 Mo2 O8 Mo1 178.76(13) . . . 2_766 ?
O6 Mo2 O8 Mo1 -78.43(12) . . . 2_766 ?
O4 Mo2 O8 Mo1 0.5(3) . . . 2_766 ?
O9 Mo2 O8 Mo1 75.56(12) . . . 2_766 ?
O5 Mo2 O8 Mo1 -1.16(9) . . . 2_766 ?
O10 Mo3 O9 Mo2 179.17(12) . . . . ?
O1 Mo3 O9 Mo2 -76.29(12) . . . . ?
O6 Mo3 O9 Mo2 6.2(3) 2_766 . . . ?
O3 Mo3 O9 Mo2 77.59(12) 2_766 . . . ?
O5 Mo3 O9 Mo2 1.12(9) . . . . ?
O7 Mo2 O9 Mo3 177.30(13) . . . . ?
O8 Mo2 O9 Mo3 -77.87(12) . . . . ?
O6 Mo2 O9 Mo3 0.3(3) . . . . ?
O4 Mo2 O9 Mo3 75.96(12) . . . . ?
O5 Mo2 O9 Mo3 -1.13(9) . . . . ?
